data_7027639
loop_
_publ_author_name
'Egold, Hans'
'Schwarze, Detlef'
'Fl\"orke, Ulrich'

_publ_section_title
;
 The reaction of [Re2(CO)8(MeCN)2] with thiols. Formation of hydrido
 sulfido bridged dirhenium cluster complexes [Re2(\m-H)(\m-SR)(CO)8]
 (R&#x2005;=&#x2005;H, n-Bu, Cy, Ph, C6H4F-p, C6F5 or 2-naphthyl)
;
_journal_issue 18
_journal_name_full 'Journal of the Chemical Society, Dalton Transactions'
_journal_page_first 3203
_journal_paper_doi 10.1039/a905111b
_journal_year 1999
_chemical_formula_sum 'C18 H8 O8 Re2 S'
_chemical_formula_weight 756.70
_chemical_name_systematic
; 
 ? 
;
_space_group_IT_number 14
_symmetry_cell_setting monoclinic
_symmetry_space_group_name_Hall '-P 2yn'
_symmetry_space_group_name_H-M 'P 1 21/n 1'
_atom_sites_solution_hydrogens geom
_atom_sites_solution_primary direct
_atom_sites_solution_secondary difmap
_audit_creation_method SHELXL
_cell_angle_alpha 90.00
_cell_angle_beta 91.23(2)
_cell_angle_gamma 90.00
_cell_formula_units_Z 4
_cell_length_a 7.047(3)
_cell_length_b 16.792(4)
_cell_length_c 16.853(4)
_cell_measurement_reflns_used 25
_cell_measurement_temperature 210(2)
_cell_measurement_theta_max 15
_cell_measurement_theta_min 8.5
_cell_volume 1993.8(11)
_computing_cell_refinement 'Siemens XSCANS'
_computing_data_collection 'Siemens XSCANS'
_computing_data_reduction 'Siemens XSCANS'
_computing_molecular_graphics 'Siemens SHELXTL'
_computing_publication_material 'Siemens SHELXTL'
_computing_structure_refinement 'Siemens SHELXTL'
_computing_structure_solution 'Siemens SHELXTL'
_diffrn_ambient_temperature 210(2)
_diffrn_measurement_device 'Bruker AXS P4'
_diffrn_measurement_method omega
_diffrn_radiation_monochromator graphite
_diffrn_radiation_source 'fine-focus sealed tube'
_diffrn_radiation_type MoK\a
_diffrn_radiation_wavelength 0.71073
_diffrn_reflns_av_R_equivalents 0.0343
_diffrn_reflns_av_sigmaI/netI 0.0470
_diffrn_reflns_limit_h_max 9
_diffrn_reflns_limit_h_min -9
_diffrn_reflns_limit_k_max 21
_diffrn_reflns_limit_k_min 0
_diffrn_reflns_limit_l_max 21
_diffrn_reflns_limit_l_min 0
_diffrn_reflns_number 4746
_diffrn_reflns_theta_max 27.55
_diffrn_reflns_theta_min 2.42
_diffrn_standards_decay_% 'less than 1'
_diffrn_standards_interval_count 400
_diffrn_standards_number 3
_exptl_absorpt_coefficient_mu 12.279
_exptl_absorpt_correction_T_max 0.991
_exptl_absorpt_correction_T_min 0.625
_exptl_absorpt_correction_type psi-scan
_exptl_crystal_colour pale-yellow
_exptl_crystal_density_diffrn 2.521
_exptl_crystal_density_meas ?
_exptl_crystal_description prism
_exptl_crystal_F_000 1384
_exptl_crystal_size_max 0.37
_exptl_crystal_size_mid 0.20
_exptl_crystal_size_min 0.18
_refine_diff_density_max 0.981
_refine_diff_density_min -0.964
_refine_diff_density_rms 0.273
_refine_ls_extinction_coef 0.0022(2)
_refine_ls_extinction_expression Fc^*^=kFc[1+0.001xFc^2^\l^3^/sin(2\q)]^-1/4^
_refine_ls_extinction_method SHELXL
_refine_ls_goodness_of_fit_all 0.998
_refine_ls_goodness_of_fit_obs 1.032
_refine_ls_hydrogen_treatment constr
_refine_ls_matrix_type full
_refine_ls_number_parameters 263
_refine_ls_number_reflns 4598
_refine_ls_number_restraints 7
_refine_ls_restrained_S_all 0.998
_refine_ls_restrained_S_obs 1.031
_refine_ls_R_factor_all 0.0656
_refine_ls_R_factor_obs 0.0452
_refine_ls_shift/esd_max 0.000
_refine_ls_shift/esd_mean 0.000
_refine_ls_structure_factor_coef Fsqd
_refine_ls_weighting_details 'w=1/[\s^2^(Fo^2^)+(0.0784P)^2^+0.0000P] where P=(Fo^2^+2Fc^2^)/3'
_refine_ls_weighting_scheme calc
_refine_ls_wR_factor_all 0.1274
_refine_ls_wR_factor_obs 0.1129
_reflns_number_observed 3432
_reflns_number_total 4599
_reflns_observed_criterion >2sigma(I)
_cod_data_source_file 905111Bsup1.cif
_cod_data_source_block 2g
_cod_depositor_comments
;
The following automatic conversions were performed:

'_exptl_crystal_density_meas' value 'not measured' was changed to '?'
- the value is perceived as not measured.

Automatic conversion script
Id: cif_fix_values 3008 2015-01-20 13:52:24Z robertas 

The following automatic conversions were performed:

'_refine_ls_weighting_scheme' value 'calc
w=1/[\s^2^(Fo^2^)+(0.0784P)^2^+0.0000P] where P=(Fo^2^+2Fc^2^)/3' was
changed to 'calc'. New tag '_refine_ls_weighting_details' was
created. The value of the new tag was set to
'w=1/[\s^2^(Fo^2^)+(0.0784P)^2^+0.0000P] where P=(Fo^2^+2Fc^2^)/3'.

Automatic conversion script
Id: cif_fix_values 3143 2015-03-26 13:38:13Z robertas 
;
_cod_original_sg_symbol_H-M 'P 2(1)/n'
_cod_database_code 7027639

loop_
_symmetry_equiv_pos_as_xyz
'x, y, z'
'-x+1/2, y+1/2, -z+1/2'
'-x, -y, -z'
'x-1/2, -y-1/2, z-1/2'

loop_
_atom_site_aniso_label
_atom_site_aniso_U_11
_atom_site_aniso_U_22
_atom_site_aniso_U_33
_atom_site_aniso_U_23
_atom_site_aniso_U_13
_atom_site_aniso_U_12
Re1 0.0461(3) 0.0287(2) 0.0302(2) 0.00085(15) 0.0104(2) -0.0018(2)
Re2 0.0355(2) 0.0285(2) 0.0299(2) 0.00034(14) 0.0086(2) 0.0009(2)
S1 0.0397(14) 0.0307(12) 0.0323(12) -0.0025(9) 0.0074(10) 0.0013(10)
C1 0.074(9) 0.044(6) 0.032(5) 0.004(5) 0.019(6) 0.011(6)
O1 0.110(8) 0.035(4) 0.052(5) -0.005(4) 0.015(5) 0.011(5)
C2 0.075(9) 0.037(6) 0.036(6) 0.001(5) 0.014(6) 0.000(6)
O2 0.112(9) 0.062(6) 0.046(5) 0.010(5) -0.015(5) 0.012(6)
C3 0.058(8) 0.044(6) 0.047(6) 0.014(5) 0.017(6) -0.013(5)
O3 0.066(6) 0.067(6) 0.062(5) 0.001(4) 0.022(5) -0.026(5)
C4 0.054(7) 0.046(6) 0.032(5) 0.005(5) 0.018(5) -0.005(5)
O4 0.071(6) 0.041(4) 0.047(5) -0.005(4) 0.019(4) 0.001(4)
C5 0.051(7) 0.032(5) 0.043(6) -0.001(4) 0.009(5) 0.003(5)
O5 0.048(5) 0.052(5) 0.077(6) -0.004(4) -0.006(5) 0.011(4)
C6 0.039(6) 0.040(5) 0.029(5) 0.003(4) 0.008(4) 0.008(4)
O6 0.070(6) 0.035(4) 0.050(5) -0.007(3) 0.009(4) 0.000(4)
C7 0.034(5) 0.036(5) 0.023(4) -0.004(4) 0.004(4) 0.005(4)
O7 0.051(5) 0.036(4) 0.059(5) -0.006(4) 0.011(4) 0.004(4)
C8 0.038(6) 0.037(5) 0.038(5) -0.002(4) 0.005(4) 0.000(4)
O8 0.058(5) 0.059(5) 0.039(4) 0.008(4) 0.020(4) 0.001(4)
C11 0.030(5) 0.028(4) 0.031(5) -0.001(4) 0.005(4) 0.000(4)
C12 0.035(5) 0.042(5) 0.030(5) 0.001(4) 0.001(4) 0.003(4)
C13 0.033(5) 0.033(5) 0.039(5) 0.004(4) 0.014(4) 0.007(4)
C14 0.037(6) 0.050(6) 0.043(6) 0.004(5) 0.008(5) 0.005(5)
C15 0.039(6) 0.036(6) 0.067(8) 0.000(5) 0.008(5) -0.007(5)
C16 0.043(6) 0.036(6) 0.075(9) -0.005(6) 0.003(6) -0.002(5)
C17 0.057(7) 0.054(7) 0.035(6) -0.016(5) -0.001(5) -0.006(6)
C18 0.039(6) 0.038(6) 0.049(6) -0.004(5) 0.010(5) 0.002(5)
C19 0.061(8) 0.057(7) 0.035(6) -0.002(5) 0.007(5) -0.009(6)
C20 0.052(7) 0.052(7) 0.035(6) 0.006(5) 0.010(5) -0.001(5)

loop_
_atom_site_label
_atom_site_type_symbol
_atom_site_fract_x
_atom_site_fract_y
_atom_site_fract_z
_atom_site_U_iso_or_equiv
_atom_site_thermal_displace_type
_atom_site_occupancy
_atom_site_calc_flag
_atom_site_refinement_flags
Re1 Re 0.15121(6) 0.13971(2) 0.40504(2) 0.0349(2) Uani 1 d .
Re2 Re 0.15530(6) 0.20982(2) 0.23551(2) 0.03118(15) Uani 1 d .
S1 S 0.4279(4) 0.18235(14) 0.32727(14) 0.0341(5) Uani 1 d .
C1 C 0.1982(19) 0.0294(7) 0.3654(6) 0.050(3) Uani 1 d .
O1 O 0.2221(15) -0.0337(5) 0.3450(5) 0.065(3) Uani 1 d .
C2 C 0.2822(19) 0.1102(7) 0.5044(7) 0.049(3) Uani 1 d .
O2 O 0.3493(16) 0.0956(6) 0.5639(6) 0.074(3) Uani 1 d .
C3 C -0.0918(18) 0.1050(7) 0.4439(7) 0.049(3) Uani 1 d .
O3 O -0.2359(13) 0.0844(5) 0.4642(5) 0.065(3) Uani 1 d .
C4 C 0.1054(17) 0.2498(7) 0.4488(6) 0.044(3) Uani 1 d .
O4 O 0.0794(13) 0.3100(5) 0.4738(5) 0.053(2) Uani 1 d .
C5 C -0.0857(17) 0.2254(6) 0.1791(7) 0.042(2) Uani 1 d .
O5 O -0.2243(13) 0.2358(5) 0.1451(6) 0.059(2) Uani 1 d .
C6 C 0.1826(15) 0.1005(6) 0.1896(6) 0.036(2) Uani 1 d .
O6 O 0.2003(13) 0.0396(4) 0.1609(5) 0.051(2) Uani 1 d .
C7 C 0.1305(14) 0.3212(6) 0.2811(5) 0.031(2) Uani 1 d .
O7 O 0.1130(12) 0.3819(4) 0.3052(5) 0.049(2) Uani 1 d .
C8 C 0.2893(15) 0.2571(6) 0.1487(6) 0.038(2) Uani 1 d .
O8 O 0.3684(12) 0.2845(5) 0.0965(4) 0.051(2) Uani 1 d .
C11 C 0.5259(13) 0.2760(5) 0.3615(5) 0.030(2) Uani 1 d D
C12 C 0.5788(13) 0.3314(6) 0.3066(6) 0.036(2) Uani 1 d D
H12 H 0.5602(13) 0.3205(6) 0.2522(6) 0.043 Uiso 1 calc R
C13 C 0.6611(13) 0.4047(6) 0.3306(6) 0.035(2) Uani 1 d D
C14 C 0.7180(15) 0.4627(7) 0.2747(7) 0.043(3) Uani 1 d D
H14 H 0.7025(15) 0.4535(7) 0.2199(7) 0.052 Uiso 1 calc R
C15 C 0.7963(16) 0.5327(6) 0.3022(8) 0.047(3) Uani 1 d D
H15 H 0.8343(16) 0.5715(6) 0.2656(8) 0.057 Uiso 1 calc R
C16 C 0.8206(17) 0.5474(7) 0.3828(8) 0.051(3) Uani 1 d D
H16 H 0.8760(17) 0.5957(7) 0.3993(8) 0.061 Uiso 1 calc R
C17 C 0.7676(17) 0.4951(7) 0.4375(6) 0.049(3) Uani 1 d D
H17 H 0.7848(17) 0.5068(7) 0.4917(6) 0.059 Uiso 1 calc R
C18 C 0.6841(15) 0.4208(6) 0.4132(6) 0.042(2) Uani 1 d D
C19 C 0.6287(18) 0.3620(7) 0.4677(7) 0.051(3) Uani 1 d D
H19 H 0.6451(18) 0.3717(7) 0.5224(7) 0.061 Uiso 1 calc R
C20 C 0.5517(17) 0.2912(7) 0.4429(7) 0.046(3) Uani 1 d D
H20 H 0.5160(17) 0.2528(7) 0.4804(7) 0.056 Uiso 1 calc R

loop_
_atom_type_symbol
_atom_type_description
_atom_type_scat_dispersion_real
_atom_type_scat_dispersion_imag
_atom_type_scat_source
C C 0.0033 0.0016 'International Tables Vol C Tables 4.2.6.8 and 6.1.1.4'
H H 0.0000 0.0000 'International Tables Vol C Tables 4.2.6.8 and 6.1.1.4'
O O 0.0106 0.0060 'International Tables Vol C Tables 4.2.6.8 and 6.1.1.4'
S S 0.1246 0.1234 'International Tables Vol C Tables 4.2.6.8 and 6.1.1.4'
Re Re -1.0185 7.2310 'International Tables Vol C Tables 4.2.6.8 and 6.1.1.4'

loop_
_geom_angle_atom_site_label_1
_geom_angle_atom_site_label_2
_geom_angle_atom_site_label_3
_geom_angle
C3 Re1 C2 92.2(5)
C3 Re1 C1 89.3(5)
C2 Re1 C1 88.4(5)
C3 Re1 C4 90.2(5)
C2 Re1 C4 89.7(5)
C1 Re1 C4 178.0(4)
C3 Re1 S1 167.8(4)
C2 Re1 S1 99.4(4)
C1 Re1 S1 87.3(3)
C4 Re1 S1 93.6(3)
C3 Re1 Re2 116.9(4)
C2 Re1 Re2 150.8(4)
C1 Re1 Re2 92.3(3)
C4 Re1 Re2 89.7(3)
S1 Re1 Re2 51.54(6)
C8 Re2 C5 90.6(5)
C8 Re2 C6 91.8(4)
C5 Re2 C6 91.4(4)
C8 Re2 C7 87.5(4)
C5 Re2 C7 88.8(4)
C6 Re2 C7 179.2(4)
C8 Re2 S1 99.4(3)
C5 Re2 S1 169.9(3)
C6 Re2 S1 89.5(3)
C7 Re2 S1 90.4(3)
C8 Re2 Re1 150.7(3)
C5 Re2 Re1 118.5(3)
C6 Re2 Re1 90.6(3)
C7 Re2 Re1 89.9(3)
S1 Re2 Re1 51.39(6)
C11 S1 Re1 112.5(3)
C11 S1 Re2 108.8(3)
Re1 S1 Re2 77.07(8)
O1 C1 Re1 178.0(10)
O2 C2 Re1 175.9(11)
O3 C3 Re1 177.9(11)
O4 C4 Re1 179.1(9)
O5 C5 Re2 178.3(10)
O6 C6 Re2 177.4(8)
O7 C7 Re2 178.4(9)
O8 C8 Re2 179.2(10)
C12 C11 C20 120.4(9)
C12 C11 S1 118.8(7)
C20 C11 S1 120.7(7)
C11 C12 C13 120.8(9)
C12 C13 C14 121.8(10)
C12 C13 C18 118.7(9)
C14 C13 C18 119.4(10)
C15 C14 C13 118.7(11)
C14 C15 C16 121.5(11)
C17 C16 C15 122.0(11)
C16 C17 C18 119.7(10)
C19 C18 C13 118.6(10)
C19 C18 C17 122.7(10)
C13 C18 C17 118.7(10)
C20 C19 C18 121.5(11)
C19 C20 C11 119.9(10)

loop_
_geom_bond_atom_site_label_1
_geom_bond_atom_site_label_2
_geom_bond_distance
Re1 C3 1.936(11)
Re1 C2 1.959(13)
Re1 C1 1.999(11)
Re1 C4 2.018(12)
Re1 S1 2.478(3)
Re1 Re2 3.0909(8)
Re2 C8 1.929(10)
Re2 C5 1.946(13)
Re2 C6 2.002(10)
Re2 C7 2.031(10)
Re2 S1 2.483(3)
S1 C11 1.808(9)
C1 O1 1.128(13)
C2 O2 1.127(14)
C3 O3 1.133(13)
C4 O4 1.113(13)
C5 O5 1.135(14)
C6 O6 1.139(12)
C7 O7 1.105(12)
C8 O8 1.148(12)
C11 C12 1.369(13)
C11 C20 1.403(14)
C12 C13 1.417(14)
C13 C14 1.419(14)
C13 C18 1.424(15)
C14 C15 1.375(15)
C15 C16 1.39(2)
C16 C17 1.33(2)
C17 C18 1.436(15)
C18 C19 1.409(15)
C19 C20 1.37(2)
